data_2221014
loop_
_publ_author_name
'El Ashry, El Sayed H.'
'Amer, Mohammed R.'
'Shah, M. Raza'
'Ng, Seik Weng'

_publ_section_title
;
 Benzyl
 2-(4-bromoanilino)-4,4-dimethyl-6-oxocyclohex-1-enecarbodithioate:
 second triclinic polymorph
;
_journal_coeditor_code BT2877
_journal_issue 3
_journal_name_full 'Acta Crystallographica Section E'
_journal_page_first o598
_journal_paper_doi 10.1107/S1600536809006151
_journal_volume 65
_journal_year 2009
_chemical_formula_iupac 'C22 H22 Br N O S2'
_chemical_formula_moiety 'C22 H22 Br N O S2'
_chemical_formula_sum 'C22 H22 Br N O S2'
_chemical_formula_weight 460.44
_chemical_name_systematic
;
Benzyl 2-(4-bromoanilino)-4,4-dimethyl-6-oxocyclohex-1-enecarbodithioate
;
_space_group_IT_number 2
_symmetry_cell_setting triclinic
_symmetry_space_group_name_Hall '-P 1'
_symmetry_space_group_name_H-M 'P -1'
_atom_sites_solution_hydrogens geom
_atom_sites_solution_primary direct
_atom_sites_solution_secondary difmap
_audit_creation_method SHELXL-97
_cell_angle_alpha 67.6700(10)
_cell_angle_beta 71.4340(10)
_cell_angle_gamma 73.2830(10)
_cell_formula_units_Z 4
_cell_length_a 11.8210(2)
_cell_length_b 12.8904(2)
_cell_length_c 15.8833(3)
_cell_measurement_reflns_used 5387
_cell_measurement_temperature 100(2)
_cell_measurement_theta_max 28.2
_cell_measurement_theta_min 2.3
_cell_volume 2083.56(6)
_computing_cell_refinement 'SAINT (Bruker, 2008)'
_computing_data_collection 'APEX2 (Bruker, 2008)'
_computing_data_reduction 'SAINT (Bruker, 2008)'
_computing_molecular_graphics 'X-SEED (Barbour, 2001)'
_computing_publication_material 'publCIF (Westrip, 2009)'
_computing_structure_refinement 'SHELXL97 (Sheldrick, 2008)'
_computing_structure_solution 'SHELXS97 (Sheldrick, 2008)'
_diffrn_ambient_temperature 100(2)
_diffrn_measured_fraction_theta_full 0.998
_diffrn_measured_fraction_theta_max 0.998
_diffrn_measurement_device_type 'Bruker SMART APEX'
_diffrn_measurement_method \w
_diffrn_radiation_monochromator graphite
_diffrn_radiation_source 'fine-focus sealed tube'
_diffrn_radiation_type MoK\a
_diffrn_radiation_wavelength 0.71073
_diffrn_reflns_av_R_equivalents 0.0289
_diffrn_reflns_av_sigmaI/netI 0.0510
_diffrn_reflns_limit_h_max 15
_diffrn_reflns_limit_h_min -15
_diffrn_reflns_limit_k_max 16
_diffrn_reflns_limit_k_min -16
_diffrn_reflns_limit_l_max 20
_diffrn_reflns_limit_l_min -20
_diffrn_reflns_number 19892
_diffrn_reflns_theta_full 27.50
_diffrn_reflns_theta_max 27.50
_diffrn_reflns_theta_min 1.74
_diffrn_standards_decay_% 0
_diffrn_standards_interval_count 0
_diffrn_standards_interval_time 0
_diffrn_standards_number 0
_exptl_absorpt_coefficient_mu 2.185
_exptl_absorpt_correction_T_max 0.899
_exptl_absorpt_correction_T_min 0.667
_exptl_absorpt_correction_type multi-scan
_exptl_absorpt_process_details '(SADABS; Sheldrick, 1996)'
_exptl_crystal_colour Orange
_exptl_crystal_density_diffrn 1.468
_exptl_crystal_density_method 'not measured'
_exptl_crystal_description Prism
_exptl_crystal_F_000 944
_exptl_crystal_size_max 0.40
_exptl_crystal_size_mid 0.15
_exptl_crystal_size_min 0.05
_refine_diff_density_max 0.642
_refine_diff_density_min -0.799
_refine_ls_extinction_method none
_refine_ls_goodness_of_fit_ref 1.002
_refine_ls_hydrogen_treatment mixed
_refine_ls_matrix_type full
_refine_ls_number_parameters 499
_refine_ls_number_reflns 9548
_refine_ls_number_restraints 2
_refine_ls_restrained_S_all 1.002
_refine_ls_R_factor_all 0.0573
_refine_ls_R_factor_gt 0.0343
_refine_ls_shift/su_max 0.001
_refine_ls_shift/su_mean 0.001
_refine_ls_structure_factor_coef Fsqd
_refine_ls_weighting_details 'calc w=1/[\s^2^(Fo^2^)+(0.0461P)^2^+0.3098P] where P=(Fo^2^+2Fc^2^)/3'
_refine_ls_weighting_scheme calc
_refine_ls_wR_factor_gt 0.0802
_refine_ls_wR_factor_ref 0.0913
_reflns_number_gt 7113
_reflns_number_total 9548
_reflns_threshold_expression I>2\s(I)
_cod_data_source_file bt2877.cif
_cod_data_source_block I
_cod_depositor_comments
;
The following automatic conversions were performed:
'_symmetry_cell_setting' value 'Triclinic' changed to 'triclinic'
according to '/home/saulius/struct/CIF-dictionaries/cif_core.dic'
dictionary named 'cif_core.dic' version 2.4.1 from
2010-06-29.

'_exptl_absorpt_correction_type' value 'Multi-scan' changed
to 'multi-scan' according to
'/home/saulius/struct/CIF-dictionaries/cif_core.dic' dictionary named
'cif_core.dic' version 2.4.1 from 2010-06-29.

Automatic conversion script
Id: cif_fix_enum 1527 2010-12-29 10:47:43Z saulius 

The following automatic conversions were performed:

'_symmetry_cell_setting' value 'Triclinic' changed to 'triclinic'
according to /home/saulius/struct/CIF-dictionaries/cif_core.dic
dictionary named 'cif_core.dic' version 2.4.1 from
2010-06-29.

'_exptl_absorpt_correction_type' value 'Multi-scan'
changed to 'multi-scan' according to
/home/saulius/struct/CIF-dictionaries/cif_core.dic dictionary named
'cif_core.dic' version 2.4.1 from 2010-06-29.

Automatic conversion script
Id: cif_fix_values 1715 2011-07-08 13:25:40Z adriana 
;
_cod_database_code 2221014
_cod_database_fobs_code 2221014

loop_
_symmetry_equiv_pos_as_xyz
'x, y, z'
'-x, -y, -z'

loop_
_atom_site_type_symbol
_atom_site_label
_atom_site_fract_x
_atom_site_fract_y
_atom_site_fract_z
_atom_site_U_iso_or_equiv
_atom_site_adp_type
_atom_site_calc_flag
_atom_site_refinement_flags
_atom_site_occupancy
_atom_site_disorder_assembly
_atom_site_disorder_group
Br Br1 0.82709(3) 0.56564(2) 0.965667(18) 0.03058(8) Uani d . 1 . .
Br Br2 0.99128(3) 0.68807(2) 0.63996(2) 0.03598(9) Uani d . 1 . .
S S1 0.39347(5) 1.31023(5) 0.49538(4) 0.02024(14) Uani d . 1 . .
S S2 0.37604(6) 1.16479(6) 0.69198(4) 0.02758(16) Uani d . 1 . .
S S3 1.27628(5) -0.14493(5) 1.10260(4) 0.01872(13) Uani d . 1 . .
S S4 1.34366(5) 0.04070(5) 0.92901(4) 0.02128(14) Uani d . 1 . .
O O1 0.53444(15) 1.20078(15) 0.38665(11) 0.0229(4) Uani d . 1 . .
O O2 1.05587(16) -0.10005(15) 1.18173(12) 0.0284(4) Uani d . 1 . .
N N1 0.57049(19) 0.96785(18) 0.69482(13) 0.0196(4) Uani d D 1 . .
H H1 0.508(2) 1.015(2) 0.7196(18) 0.032(8) Uiso d D 1 . .
N N2 1.12817(19) 0.21396(17) 0.90374(13) 0.0188(4) Uani d D 1 . .
H H2 1.2047(17) 0.180(2) 0.8909(19) 0.030(8) Uiso d D 1 . .
C C1 0.5876(2) 1.1224(2) 0.44225(16) 0.0170(5) Uani d . 1 . .
C C2 0.6995(2) 1.0483(2) 0.40214(16) 0.0194(5) Uani d . 1 . .
H H2A 0.7441 1.0971 0.3432 0.023 Uiso calc R 1 . .
H H2B 0.6736 0.9930 0.3860 0.023 Uiso calc R 1 . .
C C3 0.7861(2) 0.9824(2) 0.46599(16) 0.0200(5) Uani d . 1 . .
C C4 0.7094(2) 0.9213(2) 0.56034(16) 0.0203(5) Uani d . 1 . .
H H4A 0.6785 0.8627 0.5523 0.024 Uiso calc R 1 . .
H H4B 0.7623 0.8811 0.6051 0.024 Uiso calc R 1 . .
C C5 0.6032(2) 0.9988(2) 0.60205(16) 0.0164(5) Uani d . 1 . .
C C6 0.5432(2) 1.1002(2) 0.54397(15) 0.0154(5) Uani d . 1 . .
C C7 0.8473(2) 1.0645(3) 0.4769(2) 0.0320(7) Uani d . 1 . .
H H7A 0.7855 1.1283 0.4921 0.048 Uiso calc R 1 . .
H H7B 0.9056 1.0939 0.4182 0.048 Uiso calc R 1 . .
H H7C 0.8899 1.0241 0.5275 0.048 Uiso calc R 1 . .
C C8 0.8822(2) 0.8941(2) 0.42616(18) 0.0303(6) Uani d . 1 . .
H H8A 0.8424 0.8406 0.4208 0.045 Uiso calc R 1 . .
H H8B 0.9374 0.8521 0.4680 0.045 Uiso calc R 1 . .
H H8C 0.9284 0.9329 0.3641 0.045 Uiso calc R 1 . .
C C9 0.4444(2) 1.1827(2) 0.57809(16) 0.0180(5) Uani d . 1 . .
C C10 0.2870(2) 1.3944(2) 0.56783(18) 0.0269(6) Uani d . 1 . .
H H10A 0.2131 1.3611 0.6018 0.032 Uiso calc R 1 . .
H H10B 0.3249 1.3971 0.6141 0.032 Uiso calc R 1 . .
C C11 0.2561(2) 1.5122(2) 0.50118(17) 0.0232(5) Uani d . 1 . .
C C12 0.1633(2) 1.5403(2) 0.45648(19) 0.0289(6) Uani d . 1 . .
H H12 0.1170 1.4848 0.4685 0.035 Uiso calc R 1 . .
C C13 0.1373(3) 1.6485(2) 0.3944(2) 0.0342(7) Uani d . 1 . .
H H13 0.0720 1.6674 0.3653 0.041 Uiso calc R 1 . .
C C14 0.2052(3) 1.7288(3) 0.3746(2) 0.0353(7) Uani d . 1 . .
H H14 0.1883 1.8026 0.3310 0.042 Uiso calc R 1 . .
C C15 0.2980(3) 1.7010(2) 0.4186(2) 0.0355(7) Uani d . 1 . .
H H15 0.3450 1.7564 0.4054 0.043 Uiso calc R 1 . .
C C16 0.3237(2) 1.5941(2) 0.48143(19) 0.0288(6) Uani d . 1 . .
H H16 0.3879 1.5764 0.5114 0.035 Uiso calc R 1 . .
C C17 0.6270(2) 0.8713(2) 0.75945(16) 0.0187(5) Uani d . 1 . .
C C18 0.6361(2) 0.7603(2) 0.76156(17) 0.0224(5) Uani d . 1 . .
H H18 0.6018 0.7469 0.7209 0.027 Uiso calc R 1 . .
C C19 0.6955(2) 0.6694(2) 0.82331(17) 0.0229(5) Uani d . 1 . .
H H19 0.7049 0.5936 0.8235 0.027 Uiso calc R 1 . .
C C20 0.7409(2) 0.6895(2) 0.88443(16) 0.0204(5) Uani d . 1 . .
C C21 0.7265(2) 0.7985(2) 0.88659(17) 0.0239(6) Uani d . 1 . .
H H21 0.7555 0.8108 0.9307 0.029 Uiso calc R 1 . .
C C22 0.6695(2) 0.8898(2) 0.82369(17) 0.0226(5) Uani d . 1 . .
H H22 0.6594 0.9653 0.8245 0.027 Uiso calc R 1 . .
C C23 1.0611(2) 0.1570(2) 0.98324(15) 0.0166(5) Uani d . 1 . .
C C24 0.9302(2) 0.2136(2) 1.00927(16) 0.0193(5) Uani d . 1 . .
H H24A 0.8827 0.1946 0.9776 0.023 Uiso calc R 1 . .
H H24B 0.9252 0.2974 0.9846 0.023 Uiso calc R 1 . .
C C25 0.8708(2) 0.1806(2) 1.11405(16) 0.0194(5) Uani d . 1 . .
C C26 0.8923(2) 0.0509(2) 1.14967(16) 0.0186(5) Uani d . 1 . .
H H26A 0.8603 0.0257 1.2185 0.022 Uiso calc R 1 . .
H H26B 0.8454 0.0251 1.1221 0.022 Uiso calc R 1 . .
C C27 1.0235(2) -0.0064(2) 1.12748(16) 0.0169(5) Uani d . 1 . .
C C28 0.7351(2) 0.2307(2) 1.12632(18) 0.0275(6) Uani d . 1 . .
H H28A 0.6998 0.1998 1.0949 0.041 Uiso calc R 1 . .
H H28B 0.7233 0.3140 1.0987 0.041 Uiso calc R 1 . .
H H28C 0.6952 0.2104 1.1932 0.041 Uiso calc R 1 . .
C C29 0.9267(2) 0.2264(2) 1.16430(18) 0.0265(6) Uani d . 1 . .
H H29A 1.0128 0.1907 1.1589 0.040 Uiso calc R 1 . .
H H29B 0.8840 0.2085 1.2306 0.040 Uiso calc R 1 . .
H H29C 0.9190 0.3094 1.1356 0.040 Uiso calc R 1 . .
C C30 1.1090(2) 0.0481(2) 1.04203(15) 0.0152(5) Uani d . 1 . .
C C31 1.2339(2) -0.0098(2) 1.02289(16) 0.0166(5) Uani d . 1 . .
C C32 1.4361(2) -0.1873(2) 1.05017(17) 0.0214(5) Uani d . 1 . .
H H32A 1.4471 -0.1869 0.9856 0.026 Uiso calc R 1 . .
H H32B 1.4845 -0.1348 1.0482 0.026 Uiso calc R 1 . .
C C33 1.4739(2) -0.3061(2) 1.11252(17) 0.0207(5) Uani d . 1 . .
C C34 1.4845(2) -0.4005(2) 1.08631(19) 0.0273(6) Uani d . 1 . .
H H34 1.4704 -0.3896 1.0276 0.033 Uiso calc R 1 . .
C C35 1.5153(2) -0.5095(2) 1.1445(2) 0.0336(7) Uani d . 1 . .
H H35 1.5237 -0.5731 1.1251 0.040 Uiso calc R 1 . .
C C36 1.5339(2) -0.5270(2) 1.2301(2) 0.0359(7) Uani d . 1 . .
H H36 1.5540 -0.6024 1.2704 0.043 Uiso calc R 1 . .
C C37 1.5232(3) -0.4349(3) 1.2572(2) 0.0373(7) Uani d . 1 . .
H H37 1.5354 -0.4466 1.3167 0.045 Uiso calc R 1 . .
C C38 1.4945(2) -0.3244(2) 1.19834(19) 0.0286(6) Uani d . 1 . .
H H38 1.4891 -0.2611 1.2172 0.034 Uiso calc R 1 . .
C C39 1.0933(2) 0.3240(2) 0.84045(16) 0.0189(5) Uani d . 1 . .
C C40 0.9947(2) 0.3501(2) 0.80151(16) 0.0224(5) Uani d . 1 . .
H H40 0.9484 0.2938 0.8157 0.027 Uiso calc R 1 . .
C C41 0.9646(2) 0.4589(2) 0.74193(17) 0.0238(6) Uani d . 1 . .
H H41 0.8961 0.4787 0.7162 0.029 Uiso calc R 1 . .
C C42 1.0350(2) 0.5383(2) 0.72021(16) 0.0238(6) Uani d . 1 . .
C C43 1.1365(2) 0.5124(2) 0.75478(17) 0.0226(5) Uani d . 1 . .
H H43 1.1855 0.5677 0.7372 0.027 Uiso calc R 1 . .
C C44 1.1655(2) 0.4037(2) 0.81590(16) 0.0217(5) Uani d . 1 . .
H H44 1.2347 0.3838 0.8409 0.026 Uiso calc R 1 . .

loop_
_atom_site_aniso_label
_atom_site_aniso_U_11
_atom_site_aniso_U_22
_atom_site_aniso_U_33
_atom_site_aniso_U_12
_atom_site_aniso_U_13
_atom_site_aniso_U_23
Br1 0.03315(16) 0.02846(16) 0.02383(14) 0.00095(11) -0.01404(11) -0.00052(11)
Br2 0.04175(18) 0.01728(14) 0.02988(15) 0.00188(12) -0.00511(12) 0.00474(12)
S1 0.0217(3) 0.0171(3) 0.0186(3) 0.0022(2) -0.0048(2) -0.0066(3)
S2 0.0303(4) 0.0259(4) 0.0159(3) 0.0059(3) -0.0007(3) -0.0072(3)
S3 0.0171(3) 0.0149(3) 0.0184(3) -0.0002(2) -0.0038(2) -0.0014(2)
S4 0.0167(3) 0.0201(3) 0.0189(3) -0.0025(2) -0.0011(2) -0.0008(3)
O1 0.0242(9) 0.0226(9) 0.0157(8) 0.0037(7) -0.0061(7) -0.0043(7)
O2 0.0243(10) 0.0178(9) 0.0251(9) -0.0005(7) 0.0015(7) 0.0040(8)
N1 0.0219(11) 0.0185(11) 0.0143(10) 0.0002(9) -0.0038(8) -0.0040(9)
N2 0.0187(11) 0.0166(11) 0.0156(10) -0.0005(8) -0.0034(8) -0.0018(8)
C1 0.0174(12) 0.0163(12) 0.0159(11) -0.0036(9) -0.0040(9) -0.0034(10)
C2 0.0171(12) 0.0215(13) 0.0139(11) -0.0021(10) -0.0006(9) -0.0032(10)
C3 0.0151(12) 0.0207(13) 0.0162(11) 0.0012(10) -0.0022(9) -0.0017(10)
C4 0.0186(12) 0.0196(13) 0.0154(11) 0.0007(10) -0.0019(9) -0.0026(10)
C5 0.0163(12) 0.0170(12) 0.0154(11) -0.0035(9) -0.0033(9) -0.0048(10)
C6 0.0132(11) 0.0178(12) 0.0135(11) -0.0015(9) -0.0022(9) -0.0051(10)
C7 0.0195(14) 0.0412(17) 0.0360(16) -0.0087(12) -0.0041(12) -0.0127(14)
C8 0.0247(14) 0.0311(15) 0.0186(13) 0.0080(11) -0.0013(11) -0.0030(12)
C9 0.0198(12) 0.0182(12) 0.0155(11) -0.0019(9) -0.0056(9) -0.0050(10)
C10 0.0285(15) 0.0233(14) 0.0247(13) 0.0044(11) -0.0043(11) -0.0116(12)
C11 0.0248(13) 0.0195(13) 0.0228(13) 0.0046(10) -0.0046(10) -0.0111(11)
C12 0.0299(15) 0.0241(14) 0.0367(16) 0.0000(11) -0.0115(12) -0.0146(13)
C13 0.0361(17) 0.0325(16) 0.0385(16) 0.0127(13) -0.0207(13) -0.0204(14)
C14 0.0442(18) 0.0254(15) 0.0269(15) 0.0059(13) -0.0054(13) -0.0098(13)
C15 0.0333(16) 0.0246(15) 0.0466(18) -0.0061(12) 0.0009(14) -0.0172(14)
C16 0.0237(14) 0.0288(15) 0.0363(15) -0.0004(11) -0.0071(12) -0.0161(13)
C17 0.0155(12) 0.0209(13) 0.0131(11) -0.0010(10) -0.0016(9) -0.0017(10)
C18 0.0260(14) 0.0257(14) 0.0173(12) -0.0080(11) -0.0071(10) -0.0047(11)
C19 0.0281(14) 0.0187(13) 0.0196(12) -0.0049(10) -0.0054(10) -0.0035(11)
C20 0.0170(12) 0.0251(14) 0.0137(11) -0.0019(10) -0.0051(9) -0.0006(10)
C21 0.0271(14) 0.0284(14) 0.0185(12) -0.0035(11) -0.0086(10) -0.0086(11)
C22 0.0248(14) 0.0215(13) 0.0211(12) -0.0021(10) -0.0057(10) -0.0079(11)
C23 0.0192(12) 0.0172(12) 0.0133(11) -0.0028(9) -0.0031(9) -0.0057(10)
C24 0.0207(13) 0.0152(12) 0.0166(12) 0.0024(9) -0.0054(9) -0.0027(10)
C25 0.0204(12) 0.0180(12) 0.0153(11) 0.0002(10) -0.0016(9) -0.0051(10)
C26 0.0186(12) 0.0206(13) 0.0159(11) -0.0045(10) -0.0016(9) -0.0065(10)
C27 0.0187(12) 0.0140(12) 0.0172(11) -0.0026(9) -0.0029(9) -0.0055(10)
C28 0.0237(14) 0.0247(14) 0.0233(13) 0.0037(11) -0.0006(11) -0.0062(12)
C29 0.0298(15) 0.0269(15) 0.0236(13) -0.0066(11) 0.0001(11) -0.0130(12)
C30 0.0166(12) 0.0157(12) 0.0132(11) -0.0031(9) -0.0024(9) -0.0053(9)
C31 0.0202(12) 0.0153(12) 0.0147(11) -0.0037(9) -0.0052(9) -0.0040(9)
C32 0.0151(12) 0.0193(13) 0.0224(12) -0.0010(10) -0.0021(10) -0.0023(11)
C33 0.0122(12) 0.0204(13) 0.0237(13) 0.0001(9) -0.0016(10) -0.0052(11)
C34 0.0213(13) 0.0271(15) 0.0301(14) 0.0003(11) -0.0049(11) -0.0099(12)
C35 0.0258(15) 0.0224(15) 0.0451(18) -0.0013(11) -0.0024(13) -0.0100(13)
C36 0.0258(15) 0.0192(14) 0.0414(17) 0.0010(11) -0.0025(13) 0.0051(13)
C37 0.0326(16) 0.0418(18) 0.0252(14) 0.0048(13) -0.0112(12) -0.0024(13)
C38 0.0272(15) 0.0266(15) 0.0316(15) 0.0006(11) -0.0116(12) -0.0092(12)
C39 0.0229(13) 0.0159(12) 0.0118(11) -0.0010(10) -0.0018(9) -0.0017(10)
C40 0.0298(14) 0.0181(13) 0.0198(12) -0.0050(11) -0.0063(10) -0.0059(11)
C41 0.0274(14) 0.0223(14) 0.0177(12) 0.0001(11) -0.0063(10) -0.0047(11)
C42 0.0320(15) 0.0139(12) 0.0143(11) 0.0017(10) -0.0019(10) 0.0004(10)
C43 0.0274(14) 0.0164(13) 0.0190(12) -0.0059(10) 0.0000(10) -0.0032(10)
C44 0.0197(13) 0.0229(13) 0.0181(12) -0.0024(10) -0.0013(10) -0.0057(11)

loop_
_atom_type_symbol
_atom_type_description
_atom_type_scat_dispersion_real
_atom_type_scat_dispersion_imag
_atom_type_scat_source
C C 0.0033 0.0016 'International Tables Vol C Tables 4.2.6.8 and 6.1.1.4'
H H 0.0000 0.0000 'International Tables Vol C Tables 4.2.6.8 and 6.1.1.4'
N N 0.0061 0.0033 'International Tables Vol C Tables 4.2.6.8 and 6.1.1.4'
O O 0.0106 0.0060 'International Tables Vol C Tables 4.2.6.8 and 6.1.1.4'
S S 0.1246 0.1234 'International Tables Vol C Tables 4.2.6.8 and 6.1.1.4'
Br Br -0.2901 2.4595 'International Tables Vol C Tables 4.2.6.8 and 6.1.1.4'

loop_
_geom_angle_atom_site_label_1
_geom_angle_atom_site_label_2
_geom_angle_atom_site_label_3
_geom_angle_site_symmetry_1
_geom_angle_site_symmetry_3
_geom_angle
_geom_angle_publ_flag
C9 S1 C10 . . 103.16(11) ?
C31 S3 C32 . . 103.22(11) ?
C5 N1 C17 . . 127.3(2) ?
C5 N1 H1 . . 116.3(18) ?
C17 N1 H1 . . 116.3(18) ?
C23 N2 C39 . . 128.3(2) ?
C23 N2 H2 . . 114.4(18) ?
C39 N2 H2 . . 117.3(18) ?
O1 C1 C6 . . 121.6(2) ?
O1 C1 C2 . . 117.2(2) ?
C6 C1 C2 . . 121.1(2) ?
C1 C2 C3 . . 115.15(19) ?
C1 C2 H2A . . 108.5 ?
C3 C2 H2A . . 108.5 ?
C1 C2 H2B . . 108.5 ?
C3 C2 H2B . . 108.5 ?
H2A C2 H2B . . 107.5 ?
C2 C3 C8 . . 110.2(2) ?
C2 C3 C7 . . 110.0(2) ?
C8 C3 C7 . . 110.0(2) ?
C2 C3 C4 . . 106.50(19) ?
C8 C3 C4 . . 109.4(2) ?
C7 C3 C4 . . 110.6(2) ?
C5 C4 C3 . . 114.3(2) ?
C5 C4 H4A . . 108.7 ?
C3 C4 H4A . . 108.7 ?
C5 C4 H4B . . 108.7 ?
C3 C4 H4B . . 108.7 ?
H4A C4 H4B . . 107.6 ?
N1 C5 C6 . . 122.6(2) ?
N1 C5 C4 . . 116.3(2) ?
C6 C5 C4 . . 121.1(2) ?
C5 C6 C9 . . 124.8(2) ?
C5 C6 C1 . . 116.6(2) ?
C9 C6 C1 . . 118.6(2) ?
C3 C7 H7A . . 109.5 ?
C3 C7 H7B . . 109.5 ?
H7A C7 H7B . . 109.5 ?
C3 C7 H7C . . 109.5 ?
H7A C7 H7C . . 109.5 ?
H7B C7 H7C . . 109.5 ?
C3 C8 H8A . . 109.5 ?
C3 C8 H8B . . 109.5 ?
H8A C8 H8B . . 109.5 ?
C3 C8 H8C . . 109.5 ?
H8A C8 H8C . . 109.5 ?
H8B C8 H8C . . 109.5 ?
C6 C9 S2 . . 124.35(18) ?
C6 C9 S1 . . 117.94(17) ?
S2 C9 S1 . . 117.71(14) ?
C11 C10 S1 . . 105.70(17) ?
C11 C10 H10A . . 110.6 ?
S1 C10 H10A . . 110.6 ?
C11 C10 H10B . . 110.6 ?
S1 C10 H10B . . 110.6 ?
H10A C10 H10B . . 108.7 ?
C12 C11 C16 . . 118.7(2) ?
C12 C11 C10 . . 121.4(3) ?
C16 C11 C10 . . 119.9(2) ?
C11 C12 C13 . . 120.6(3) ?
C11 C12 H12 . . 119.7 ?
C13 C12 H12 . . 119.7 ?
C14 C13 C12 . . 120.4(3) ?
C14 C13 H13 . . 119.8 ?
C12 C13 H13 . . 119.8 ?
C13 C14 C15 . . 119.2(3) ?
C13 C14 H14 . . 120.4 ?
C15 C14 H14 . . 120.4 ?
C14 C15 C16 . . 120.9(3) ?
C14 C15 H15 . . 119.5 ?
C16 C15 H15 . . 119.5 ?
C15 C16 C11 . . 120.2(3) ?
C15 C16 H16 . . 119.9 ?
C11 C16 H16 . . 119.9 ?
C22 C17 C18 . . 119.9(2) ?
C22 C17 N1 . . 118.4(2) ?
C18 C17 N1 . . 121.6(2) ?
C19 C18 C17 . . 119.6(2) ?
C19 C18 H18 . . 120.2 ?
C17 C18 H18 . . 120.2 ?
C20 C19 C18 . . 119.7(2) ?
C20 C19 H19 . . 120.1 ?
C18 C19 H19 . . 120.1 ?
C21 C20 C19 . . 121.3(2) ?
C21 C20 Br1 . . 119.17(18) ?
C19 C20 Br1 . . 119.56(19) ?
C20 C21 C22 . . 119.2(2) ?
C20 C21 H21 . . 120.4 ?
C22 C21 H21 . . 120.4 ?
C21 C22 C17 . . 120.1(2) ?
C21 C22 H22 . . 119.9 ?
C17 C22 H22 . . 119.9 ?
N2 C23 C30 . . 122.5(2) ?
N2 C23 C24 . . 116.2(2) ?
C30 C23 C24 . . 121.2(2) ?
C23 C24 C25 . . 115.47(19) ?
C23 C24 H24A . . 108.4 ?
C25 C24 H24A . . 108.4 ?
C23 C24 H24B . . 108.4 ?
C25 C24 H24B . . 108.4 ?
H24A C24 H24B . . 107.5 ?
C26 C25 C28 . . 110.6(2) ?
C26 C25 C24 . . 106.01(19) ?
C28 C25 C24 . . 108.15(19) ?
C26 C25 C29 . . 111.1(2) ?
C28 C25 C29 . . 110.0(2) ?
C24 C25 C29 . . 110.8(2) ?
C27 C26 C25 . . 114.4(2) ?
C27 C26 H26A . . 108.6 ?
C25 C26 H26A . . 108.6 ?
C27 C26 H26B . . 108.6 ?
C25 C26 H26B . . 108.6 ?
H26A C26 H26B . . 107.6 ?
O2 C27 C30 . . 121.4(2) ?
O2 C27 C26 . . 117.9(2) ?
C30 C27 C26 . . 120.6(2) ?
C25 C28 H28A . . 109.5 ?
C25 C28 H28B . . 109.5 ?
H28A C28 H28B . . 109.5 ?
C25 C28 H28C . . 109.5 ?
H28A C28 H28C . . 109.5 ?
H28B C28 H28C . . 109.5 ?
C25 C29 H29A . . 109.5 ?
C25 C29 H29B . . 109.5 ?
H29A C29 H29B . . 109.5 ?
C25 C29 H29C . . 109.5 ?
H29A C29 H29C . . 109.5 ?
H29B C29 H29C . . 109.5 ?
C23 C30 C31 . . 124.3(2) ?
C23 C30 C27 . . 116.7(2) ?
C31 C30 C27 . . 119.0(2) ?
C30 C31 S4 . . 125.17(18) ?
C30 C31 S3 . . 118.00(17) ?
S4 C31 S3 . . 116.82(13) ?
C33 C32 S3 . . 105.03(16) ?
C33 C32 H32A . . 110.7 ?
S3 C32 H32A . . 110.7 ?
C33 C32 H32B . . 110.7 ?
S3 C32 H32B . . 110.7 ?
H32A C32 H32B . . 108.8 ?
C38 C33 C34 . . 118.4(2) ?
C38 C33 C32 . . 121.1(2) ?
C34 C33 C32 . . 120.5(2) ?
C35 C34 C33 . . 120.7(3) ?
C35 C34 H34 . . 119.7 ?
C33 C34 H34 . . 119.7 ?
C36 C35 C34 . . 120.6(3) ?
C36 C35 H35 . . 119.7 ?
C34 C35 H35 . . 119.7 ?
C35 C36 C37 . . 119.5(3) ?
C35 C36 H36 . . 120.3 ?
C37 C36 H36 . . 120.3 ?
C36 C37 C38 . . 120.5(3) ?
C36 C37 H37 . . 119.8 ?
C38 C37 H37 . . 119.8 ?
C33 C38 C37 . . 120.4(3) ?
C33 C38 H38 . . 119.8 ?
C37 C38 H38 . . 119.8 ?
C44 C39 C40 . . 120.7(2) ?
C44 C39 N2 . . 117.0(2) ?
C40 C39 N2 . . 122.2(2) ?
C41 C40 C39 . . 119.3(2) ?
C41 C40 H40 . . 120.4 ?
C39 C40 H40 . . 120.4 ?
C42 C41 C40 . . 119.4(2) ?
C42 C41 H41 . . 120.3 ?
C40 C41 H41 . . 120.3 ?
C41 C42 C43 . . 122.2(2) ?
C41 C42 Br2 . . 119.00(19) ?
C43 C42 Br2 . . 118.8(2) ?
C42 C43 C44 . . 118.4(2) ?
C42 C43 H43 . . 120.8 ?
C44 C43 H43 . . 120.8 ?
C39 C44 C43 . . 120.0(2) ?
C39 C44 H44 . . 120.0 ?
C43 C44 H44 . . 120.0 ?

loop_
_geom_bond_atom_site_label_1
_geom_bond_atom_site_label_2
_geom_bond_site_symmetry_2
_geom_bond_distance
_geom_bond_publ_flag
Br1 C20 . 1.895(2) ?
Br2 C42 . 1.896(2) ?
S1 C9 . 1.756(2) ?
S1 C10 . 1.824(2) ?
S2 C9 . 1.685(2) ?
S3 C31 . 1.765(2) ?
S3 C32 . 1.820(2) ?
S4 C31 . 1.687(2) ?
O1 C1 . 1.227(3) ?
O2 C27 . 1.225(3) ?
N1 C5 . 1.326(3) ?
N1 C17 . 1.427(3) ?
N1 H1 . 0.90(2) ?
N2 C23 . 1.325(3) ?
N2 C39 . 1.427(3) ?
N2 H2 . 0.88(2) ?
C1 C6 . 1.471(3) ?
C1 C2 . 1.506(3) ?
C2 C3 . 1.518(3) ?
C2 H2A . 0.9900 ?
C2 H2B . 0.9900 ?
C3 C8 . 1.527(3) ?
C3 C7 . 1.528(4) ?
C3 C4 . 1.529(3) ?
C4 C5 . 1.505(3) ?
C4 H4A . 0.9900 ?
C4 H4B . 0.9900 ?
C5 C6 . 1.425(3) ?
C6 C9 . 1.452(3) ?
C7 H7A . 0.9800 ?
C7 H7B . 0.9800 ?
C7 H7C . 0.9800 ?
C8 H8A . 0.9800 ?
C8 H8B . 0.9800 ?
C8 H8C . 0.9800 ?
C10 C11 . 1.505(3) ?
C10 H10A . 0.9900 ?
C10 H10B . 0.9900 ?
C11 C12 . 1.382(4) ?
C11 C16 . 1.389(4) ?
C12 C13 . 1.384(4) ?
C12 H12 . 0.9500 ?
C13 C14 . 1.372(4) ?
C13 H13 . 0.9500 ?
C14 C15 . 1.376(4) ?
C14 H14 . 0.9500 ?
C15 C16 . 1.376(4) ?
C15 H15 . 0.9500 ?
C16 H16 . 0.9500 ?
C17 C22 . 1.389(3) ?
C17 C18 . 1.392(3) ?
C18 C19 . 1.385(3) ?
C18 H18 . 0.9500 ?
C19 C20 . 1.378(3) ?
C19 H19 . 0.9500 ?
C20 C21 . 1.378(4) ?
C21 C22 . 1.385(3) ?
C21 H21 . 0.9500 ?
C22 H22 . 0.9500 ?
C23 C30 . 1.431(3) ?
C23 C24 . 1.506(3) ?
C24 C25 . 1.528(3) ?
C24 H24A . 0.9900 ?
C24 H24B . 0.9900 ?
C25 C26 . 1.519(3) ?
C25 C28 . 1.525(3) ?
C25 C29 . 1.530(3) ?
C26 C27 . 1.506(3) ?
C26 H26A . 0.9900 ?
C26 H26B . 0.9900 ?
C27 C30 . 1.472(3) ?
C28 H28A . 0.9800 ?
C28 H28B . 0.9800 ?
C28 H28C . 0.9800 ?
C29 H29A . 0.9800 ?
C29 H29B . 0.9800 ?
C29 H29C . 0.9800 ?
C30 C31 . 1.443(3) ?
C32 C33 . 1.504(3) ?
C32 H32A . 0.9900 ?
C32 H32B . 0.9900 ?
C33 C38 . 1.381(4) ?
C33 C34 . 1.390(4) ?
C34 C35 . 1.376(4) ?
C34 H34 . 0.9500 ?
C35 C36 . 1.370(4) ?
C35 H35 . 0.9500 ?
C36 C37 . 1.371(4) ?
C36 H36 . 0.9500 ?
C37 C38 . 1.389(4) ?
C37 H37 . 0.9500 ?
C38 H38 . 0.9500 ?
C39 C44 . 1.387(3) ?
C39 C40 . 1.389(3) ?
C40 C41 . 1.381(3) ?
C40 H40 . 0.9500 ?
C41 C42 . 1.378(4) ?
C41 H41 . 0.9500 ?
C42 C43 . 1.380(4) ?
C43 C44 . 1.388(3) ?
C43 H43 . 0.9500 ?
C44 H44 . 0.9500 ?

loop_
_geom_hbond_atom_site_label_D
_geom_hbond_atom_site_label_H
_geom_hbond_atom_site_label_A
_geom_hbond_site_symmetry_A
_geom_hbond_distance_DH
_geom_hbond_distance_HA
_geom_hbond_distance_DA
_geom_hbond_angle_DHA
_geom_hbond_publ_flag
N1 H1 S2 . 0.90(2) 2.11(2) 2.890(2) 146(2) yes
N2 H2 S4 . 0.88(2) 2.10(2) 2.887(2) 149(2) yes

loop_
_geom_torsion_atom_site_label_1
_geom_torsion_atom_site_label_2
_geom_torsion_atom_site_label_3
_geom_torsion_atom_site_label_4
_geom_torsion_site_symmetry_1
_geom_torsion_site_symmetry_2
_geom_torsion_site_symmetry_3
_geom_torsion_site_symmetry_4
_geom_torsion
_geom_torsion_publ_flag
O1 C1 C2 C3 . . . . 159.1(2) ?
C6 C1 C2 C3 . . . . -21.9(3) ?
C1 C2 C3 C8 . . . . 169.2(2) ?
C1 C2 C3 C7 . . . . -69.3(3) ?
C1 C2 C3 C4 . . . . 50.6(3) ?
C2 C3 C4 C5 . . . . -55.0(3) ?
C8 C3 C4 C5 . . . . -174.1(2) ?
C7 C3 C4 C5 . . . . 64.6(3) ?
C17 N1 C5 C6 . . . . -177.1(2) ?
C17 N1 C5 C4 . . . . 2.2(4) ?
C3 C4 C5 N1 . . . . -148.8(2) ?
C3 C4 C5 C6 . . . . 30.5(3) ?
N1 C5 C6 C9 . . . . 2.6(4) ?
C4 C5 C6 C9 . . . . -176.7(2) ?
N1 C5 C6 C1 . . . . -178.7(2) ?
C4 C5 C6 C1 . . . . 2.1(3) ?
O1 C1 C6 C5 . . . . 172.4(2) ?
C2 C1 C6 C5 . . . . -6.5(3) ?
O1 C1 C6 C9 . . . . -8.7(3) ?
C2 C1 C6 C9 . . . . 172.3(2) ?
C5 C6 C9 S2 . . . . -6.4(3) ?
C1 C6 C9 S2 . . . . 174.91(18) ?
C5 C6 C9 S1 . . . . 173.03(18) ?
C1 C6 C9 S1 . . . . -5.7(3) ?
C10 S1 C9 C6 . . . . -172.39(19) ?
C10 S1 C9 S2 . . . . 7.04(18) ?
C9 S1 C10 C11 . . . . 170.72(18) ?
S1 C10 C11 C12 . . . . 86.5(3) ?
S1 C10 C11 C16 . . . . -91.5(2) ?
C16 C11 C12 C13 . . . . -1.0(4) ?
C10 C11 C12 C13 . . . . -179.1(2) ?
C11 C12 C13 C14 . . . . 1.6(4) ?
C12 C13 C14 C15 . . . . -1.2(4) ?
C13 C14 C15 C16 . . . . 0.3(4) ?
C14 C15 C16 C11 . . . . 0.2(4) ?
C12 C11 C16 C15 . . . . 0.1(4) ?
C10 C11 C16 C15 . . . . 178.2(2) ?
C5 N1 C17 C22 . . . . 122.2(3) ?
C5 N1 C17 C18 . . . . -60.3(3) ?
C22 C17 C18 C19 . . . . -4.7(4) ?
N1 C17 C18 C19 . . . . 177.8(2) ?
C17 C18 C19 C20 . . . . 2.5(4) ?
C18 C19 C20 C21 . . . . 1.1(4) ?
C18 C19 C20 Br1 . . . . -177.76(18) ?
C19 C20 C21 C22 . . . . -2.5(4) ?
Br1 C20 C21 C22 . . . . 176.43(18) ?
C20 C21 C22 C17 . . . . 0.2(4) ?
C18 C17 C22 C21 . . . . 3.4(4) ?
N1 C17 C22 C21 . . . . -179.0(2) ?
C39 N2 C23 C30 . . . . -177.8(2) ?
C39 N2 C23 C24 . . . . 1.9(4) ?
N2 C23 C24 C25 . . . . -153.0(2) ?
C30 C23 C24 C25 . . . . 26.7(3) ?
C23 C24 C25 C26 . . . . -52.7(3) ?
C23 C24 C25 C28 . . . . -171.4(2) ?
C23 C24 C25 C29 . . . . 68.0(3) ?
C28 C25 C26 C27 . . . . 171.30(19) ?
C24 C25 C26 C27 . . . . 54.3(3) ?
C29 C25 C26 C27 . . . . -66.1(3) ?
C25 C26 C27 O2 . . . . 150.5(2) ?
C25 C26 C27 C30 . . . . -30.8(3) ?
N2 C23 C30 C31 . . . . 1.4(4) ?
C24 C23 C30 C31 . . . . -178.3(2) ?
N2 C23 C30 C27 . . . . -178.9(2) ?
C24 C23 C30 C27 . . . . 1.3(3) ?
O2 C27 C30 C23 . . . . 179.4(2) ?
C26 C27 C30 C23 . . . . 0.7(3) ?
O2 C27 C30 C31 . . . . -0.9(3) ?
C26 C27 C30 C31 . . . . -179.7(2) ?
C23 C30 C31 S4 . . . . 0.1(3) ?
C27 C30 C31 S4 . . . . -179.54(17) ?
C23 C30 C31 S3 . . . . -179.07(18) ?
C27 C30 C31 S3 . . . . 1.3(3) ?
C32 S3 C31 C30 . . . . 178.16(18) ?
C32 S3 C31 S4 . . . . -1.10(17) ?
C31 S3 C32 C33 . . . . -176.12(17) ?
S3 C32 C33 C38 . . . . -76.0(3) ?
S3 C32 C33 C34 . . . . 101.5(2) ?
C38 C33 C34 C35 . . . . -0.2(4) ?
C32 C33 C34 C35 . . . . -177.9(2) ?
C33 C34 C35 C36 . . . . 1.2(4) ?
C34 C35 C36 C37 . . . . -0.8(4) ?
C35 C36 C37 C38 . . . . -0.4(4) ?
C34 C33 C38 C37 . . . . -1.0(4) ?
C32 C33 C38 C37 . . . . 176.6(2) ?
C36 C37 C38 C33 . . . . 1.4(4) ?
C23 N2 C39 C44 . . . . 127.2(3) ?
C23 N2 C39 C40 . . . . -55.4(3) ?
C44 C39 C40 C41 . . . . -3.7(4) ?
N2 C39 C40 C41 . . . . 178.9(2) ?
C39 C40 C41 C42 . . . . 1.8(4) ?
C40 C41 C42 C43 . . . . 1.2(4) ?
C40 C41 C42 Br2 . . . . -178.97(18) ?
C41 C42 C43 C44 . . . . -2.2(4) ?
Br2 C42 C43 C44 . . . . 177.91(18) ?
C40 C39 C44 C43 . . . . 2.7(4) ?
N2 C39 C44 C43 . . . . -179.9(2) ?
C42 C43 C44 C39 . . . . 0.3(4) ?
